data_4348164
loop_
_publ_author_name
'Assi, Hala'
'Pardo P\'erez, Laura C'
'Mouchaham, Georges'
'Ragon, Florence'
'Nasalevich, Maxim'
'Guillou, Nathalie'
'Martineau, Charlotte'
'Chevreau, Hubert'
'Kapteijn, Freek'
'Gascon, Jorge'
'Fertey, Pierre'
'Elkaim, Erik'
'Serre, Christian'
'Devic, Thomas'

_publ_section_title
;
 Investigating the Case of Titanium(IV) Carboxyphenolate Photoactive
 Coordination Polymers.
;
_journal_issue 15
_journal_name_full 'Inorganic chemistry'
_journal_page_first 7192
_journal_page_last 7199
_journal_paper_doi 10.1021/acs.inorgchem.6b01060
_journal_volume 55
_journal_year 2016
_chemical_formula_moiety '(Ti 4+)2 (O 2-) (C8H2O6 4-)2 (H2O)2 , (N2C4H12)(H2O)2'
_chemical_formula_sum 'C20 H24 N2 O17 Ti2'
_chemical_formula_weight 660.17
_chemical_name_mineral MIL-169
_space_group_IT_number 2
_space_group_name_Hall '-P 1'
_space_group_name_H-M_alt 'P -1'
_symmetry_cell_setting triclinic
_symmetry_space_group_name_H-M 'P -1'
_cell_angle_alpha 75.8518(4)
_cell_angle_beta 82.3596(4)
_cell_angle_gamma 76.9343(6)
_cell_formula_units_Z 1
_cell_length_a 8.10511(5)
_cell_length_b 8.15098(5)
_cell_length_c 9.90029(6)
_cell_measurement_temperature 293
_cell_volume 615.706(7)
_computing_molecular_graphics DIAMOND
_computing_structure_refinement TOPAS
_computing_structure_solution 'EXPO and TOPAS'
_diffrn_ambient_temperature 293
_diffrn_measurement_device_type '21 perfect crystal Si(111) multi-analyzer'
_diffrn_radiation_monochromator 'Si(111) double monochromator'
_diffrn_radiation_type 'X-ray synchrotron'
_diffrn_radiation_wavelength 0.7261
_diffrn_source Synchrotron
_exptl_crystal_colour red
_pd_meas_2theta_range_inc 0.002
_pd_meas_2theta_range_max 50.000
_pd_meas_2theta_range_min 3.000
_pd_proc_2theta_range_inc 0.002
_pd_proc_2theta_range_max 50.000
_pd_proc_2theta_range_min 3.000
_pd_proc_ls_background_function 'Chebychev polynomial and one additional peak'
_pd_proc_ls_profile_function 'Stephens model and Pseudo-Voigt Thompson-Cox-Hastings function'
_pd_proc_ls_prof_R_factor 0.072
_pd_proc_ls_prof_wR_factor 0.096
_pd_spec_mounting 'glass capillary'
_pd_spec_mount_mode transmission
_pd_spec_shape cylinder
_refine_ls_goodness_of_fit_all 3.53
_refine_ls_number_reflns 2087
_refine_ls_number_restraints 7
_refine_ls_R_I_factor 0.050
_cod_data_source_file ic6b01060_si_003.cif
_cod_data_source_block MIL-169
_cod_original_cell_volume 615.707(7)
_cod_original_sg_symbol_H-M P-1
_cod_original_formula_sum 'C20 N2 H24 O17 Ti2'
_cod_database_code 4348164
_refine_ls_number_structural_parameters 34
_refine_ls_number_profile_parameters 37

loop_
_symmetry_equiv_pos_as_xyz
'x, y, z '
'-x, -y, -z '

loop_
_atom_site_label
_atom_site_type_symbol
_atom_site_symmetry_multiplicity
_atom_site_fract_x
_atom_site_fract_y
_atom_site_fract_z
_atom_site_occupancy
_atom_site_B_iso_or_equiv
Ti1 Ti 2 -0.2110(2) 0.4802(2) 0.08437(17) 1 1.18(5)
O1 O 1 0 0.5 0 1 0.94(5)
Ow1 O 2 0.4572(5) 0.5611(6) -0.1994(4) 1 0.94(5)
O11 O 2 0.2145(9) 0.3641(7) -0.2097(4) 1 0.94(5)
O12 O 2 0.3107(7) 0.1719(7) -0.3382(4) 1 0.94(5)
O13 O 2 0.3336(6) 0.3291(5) 0.0196(3) 1 0.94(5)
O21 O 2 -0.1235(7) 0.2995(5) 0.2387(4) 1 0.94(5)
O22 O 2 0.0719(6) 0.0837(5) 0.3353(4) 1 0.94(5)
O23 O 2 -0.2290(5) 0.3041(5) 0.0111(3) 1 0.94(5)
C11 C 2 0.4056(3) 0.1067(2) -0.10902(17) 1 0.51(6)
C12 C 2 0.4153(3) 0.1674(2) 0.00999(14) 1 0.51(6)
C13 C 2 0.50973(16) 0.06069(19) 0.11901(18) 1 0.51(6)
H13 H 2 0.5165(3) 0.1031(3) 0.2022(2) 1 2
C14 C 2 0.3055(6) 0.2198(5) -0.2246(3) 1 0.51(6)
C21 C 2 -0.01028(17) 0.07623(17) 0.11420(17) 1 0.51(6)
C22 C 2 -0.1165(3) 0.1547(2) 0.00564(14) 1 0.51(6)
C23 C 2 -0.10621(19) 0.0785(2) -0.10856(16) 1 0.51(6)
H23 H 2 -0.1804(3) 0.1333(3) -0.1844(2) 1 2
C24 C 2 -0.0212(4) 0.1571(3) 0.2353(3) 1 0.51(6)
N31 N 2 -0.0470(8) 0.6728(7) 0.5088(6) 1 2.69(10)
C32 C 2 -0.135(5) 0.545(4) 0.604(2) 1 2.69(10)
C33 C 2 -0.132(9) 0.396(5) 0.534(3) 1 2.69(10)
Ow2 O 2 0.4252(6) -0.1843(6) -0.4425(5) 1 2.69(10)
H31 H 2 -0.049(2) 0.7602(10) 0.5500(10) 1 4
H32 H 2 -0.110(2) 0.728(2) 0.4367(12) 1 4
H321 H 2 -0.256(5) 0.601(7) 0.626(4) 1 4
H322 H 2 -0.077(8) 0.499(3) 0.6922(14) 1 4
H331 H 2 -0.192(12) 0.309(7) 0.598(5) 1 4
H332 H 2 -0.191(7) 0.442(6) 0.445(4) 1 4
